data_2236631
loop_
_publ_author_name
Nasirullah
'Islam, Nazar Ul'
'Tahir, M. Nawaz'
'Khan, Ikhtiar'
'Zulfiqar, Muhammad'

_publ_section_title
;
 2-(6-Methoxynaphthalen-2-yl)-1-(morpholin-4-yl)propan-1-one
;
_journal_coeditor_code SU2485
_journal_issue 9
_journal_name_full 'Acta Crystallographica Section E'
_journal_page_first o2636
_journal_paper_doi 10.1107/S1600536812034083
_journal_volume 68
_journal_year 2012
_chemical_formula_iupac 'C18 H21 N O3'
_chemical_formula_moiety 'C18 H21 N O3'
_chemical_formula_sum 'C18 H21 N O3'
_chemical_formula_weight 299.36
_chemical_name_systematic
;
2-(6-Methoxynaphthalen-2-yl)-1-(morpholin-4-yl)propan-1-one
;
_space_group_IT_number 4
_symmetry_cell_setting monoclinic
_symmetry_space_group_name_Hall 'P 2yb'
_symmetry_space_group_name_H-M 'P 1 21 1'
_atom_sites_solution_hydrogens geom
_atom_sites_solution_primary direct
_atom_sites_solution_secondary difmap
_audit_creation_method SHELXL-97
_cell_angle_alpha 90
_cell_angle_beta 92.221(5)
_cell_angle_gamma 90
_cell_formula_units_Z 2
_cell_length_a 9.5947(15)
_cell_length_b 6.6293(8)
_cell_length_c 12.340(2)
_cell_measurement_reflns_used 1029
_cell_measurement_temperature 296(2)
_cell_measurement_theta_max 26.00
_cell_measurement_theta_min 1.65
_cell_volume 784.3(2)
_computing_cell_refinement 'SAINT (Bruker, 2009)'
_computing_data_collection 'APEX2 (Bruker, 2009)'
_computing_data_reduction 'SAINT (Bruker, 2009)'
_computing_molecular_graphics 'ORTEP-3 for Windows (Farrugia, 1997) and PLATON (Spek, 2009)'
_computing_publication_material
;
WinGX (Farrugia, 1999) and PLATON (Spek, 2009)
;
_computing_structure_refinement 'SHELXL97 (Sheldrick, 2008)'
_computing_structure_solution 'SHELXS97 (Sheldrick, 2008)'
_diffrn_ambient_temperature 296(2)
_diffrn_detector_area_resol_mean 8.00
_diffrn_measured_fraction_theta_full 0.999
_diffrn_measured_fraction_theta_max 0.999
_diffrn_measurement_device_type 'Bruker Kappa APEXII CCD'
_diffrn_measurement_method \w
_diffrn_radiation_monochromator graphite
_diffrn_radiation_source 'fine-focus sealed tube'
_diffrn_radiation_type MoK\a
_diffrn_radiation_wavelength 0.71073
_diffrn_reflns_av_R_equivalents 0.0470
_diffrn_reflns_av_sigmaI/netI 0.0533
_diffrn_reflns_limit_h_max 11
_diffrn_reflns_limit_h_min -11
_diffrn_reflns_limit_k_max 7
_diffrn_reflns_limit_k_min -8
_diffrn_reflns_limit_l_max 15
_diffrn_reflns_limit_l_min -15
_diffrn_reflns_number 6522
_diffrn_reflns_theta_full 26.00
_diffrn_reflns_theta_max 26.00
_diffrn_reflns_theta_min 1.65
_diffrn_standards_number 0
_exptl_absorpt_coefficient_mu 0.086
_exptl_absorpt_correction_T_max 0.986
_exptl_absorpt_correction_T_min 0.972
_exptl_absorpt_correction_type multi-scan
_exptl_absorpt_process_details '(SADABS; Bruker, 2005)'
_exptl_crystal_colour colourless
_exptl_crystal_density_diffrn 1.268
_exptl_crystal_density_method 'not measured'
_exptl_crystal_description prism
_exptl_crystal_F_000 320
_exptl_crystal_size_max 0.33
_exptl_crystal_size_mid 0.23
_exptl_crystal_size_min 0.17
_refine_diff_density_max 0.184
_refine_diff_density_min -0.186
_refine_ls_goodness_of_fit_ref 1.016
_refine_ls_hydrogen_treatment constr
_refine_ls_matrix_type full
_refine_ls_number_parameters 201
_refine_ls_number_reflns 1681
_refine_ls_number_restraints 1
_refine_ls_restrained_S_all 1.016
_refine_ls_R_factor_all 0.0964
_refine_ls_R_factor_gt 0.0541
_refine_ls_shift/su_max 0.000
_refine_ls_shift/su_mean 0.000
_refine_ls_structure_factor_coef Fsqd
_refine_ls_weighting_details 'calc w=1/[\s^2^(Fo^2^)+(0.0707P)^2^] where P=(Fo^2^+2Fc^2^)/3'
_refine_ls_weighting_scheme calc
_refine_ls_wR_factor_gt 0.1198
_refine_ls_wR_factor_ref 0.1420
_reflns_number_gt 1029
_reflns_number_total 1681
_reflns_threshold_expression I>2\s(I)
_cod_data_source_file su2485.cif
_cod_data_source_block I
_cod_original_sg_symbol_H-M 'P 21'
_cod_database_code 2236631
_cod_database_fobs_code 2236631

loop_
_symmetry_equiv_pos_site_id
_symmetry_equiv_pos_as_xyz
1 x,y,z
2 -x,1/2+y,-z

loop_
_atom_site_aniso_label
_atom_site_aniso_U_11
_atom_site_aniso_U_22
_atom_site_aniso_U_33
_atom_site_aniso_U_12
_atom_site_aniso_U_13
_atom_site_aniso_U_23
O1 0.0555(18) 0.053(2) 0.073(2) 0.0001(15) 0.0157(16) -0.0012(16)
O2 0.052(2) 0.039(2) 0.158(4) 0.0020(15) 0.009(2) 0.000(2)
O3 0.062(2) 0.056(2) 0.147(3) 0.0147(17) 0.002(2) 0.007(2)
N1 0.044(2) 0.037(2) 0.102(3) 0.0007(17) 0.007(2) -0.0035(19)
C1 0.036(2) 0.050(3) 0.053(3) 0.000(2) -0.004(2) -0.003(2)
C2 0.040(2) 0.037(2) 0.060(3) -0.0007(19) -0.010(2) 0.003(2)
C3 0.037(2) 0.042(2) 0.048(3) 0.0008(19) -0.0062(19) 0.0000(19)
C4 0.036(2) 0.046(3) 0.048(3) -0.0011(18) -0.007(2) 0.004(2)
C5 0.048(2) 0.038(2) 0.068(3) 0.0066(19) 0.003(2) 0.008(2)
C6 0.054(3) 0.050(3) 0.055(3) 0.004(2) 0.001(2) 0.010(2)
C7 0.046(2) 0.040(2) 0.067(3) -0.004(2) -0.003(2) 0.007(2)
C8 0.052(3) 0.054(3) 0.054(3) -0.009(2) 0.004(2) 0.006(2)
C9 0.044(2) 0.049(3) 0.056(3) -0.006(2) 0.003(2) -0.009(2)
C10 0.042(2) 0.044(2) 0.058(3) 0.0044(19) -0.004(2) 0.001(2)
C11 0.079(4) 0.063(4) 0.104(4) 0.026(3) 0.037(3) 0.016(3)
C12 0.042(2) 0.049(3) 0.066(3) 0.002(2) 0.007(2) -0.004(2)
C13 0.064(3) 0.099(4) 0.075(4) -0.007(3) 0.000(3) -0.029(3)
C14 0.048(3) 0.043(3) 0.081(4) 0.001(2) 0.004(2) -0.003(2)
C15 0.044(3) 0.060(4) 0.144(5) -0.004(2) 0.002(3) -0.012(3)
C16 0.046(3) 0.065(4) 0.111(4) -0.001(3) -0.001(3) 0.003(3)
C17 0.067(4) 0.048(3) 0.165(6) 0.000(3) 0.023(4) -0.010(4)
C18 0.062(3) 0.047(3) 0.119(5) 0.007(2) 0.023(3) 0.012(3)

loop_
_atom_site_type_symbol
_atom_site_label
_atom_site_fract_x
_atom_site_fract_y
_atom_site_fract_z
_atom_site_U_iso_or_equiv
_atom_site_thermal_displace_type
_atom_site_occupancy
_atom_site_disorder_group
O O1 1.3551(3) 0.2256(4) -0.0544(3) 0.0602(11) Uani 1.000 -16
O O2 0.6416(3) 0.3801(5) 0.3319(3) 0.0829(16) Uani 1.000 -16
O O3 0.2888(3) 0.8958(5) 0.3399(3) 0.0884(14) Uani 1.000 -16
N N1 0.5373(4) 0.6801(5) 0.3199(3) 0.0609(14) Uani 1.000 -16
C C1 0.9024(4) 0.5452(6) 0.2733(3) 0.0465(16) Uani 1.000 -16
C C2 0.9648(4) 0.6297(6) 0.1868(3) 0.0460(14) Uani 1.000 -16
C C3 1.0673(4) 0.5277(6) 0.1281(3) 0.0425(14) Uani 1.000 -16
C C4 1.1077(4) 0.3316(6) 0.1603(3) 0.0436(16) Uani 1.000 -16
C C5 1.0438(4) 0.2470(6) 0.2511(4) 0.0513(14) Uani 1.000 -16
C C6 0.9445(4) 0.3484(6) 0.3041(4) 0.0530(17) Uani 1.000 -16
C C7 1.1283(4) 0.6141(7) 0.0367(4) 0.0511(14) Uani 1.000 -16
C C8 1.2234(4) 0.5100(7) -0.0192(3) 0.0533(17) Uani 1.000 -16
C C9 1.2619(4) 0.3142(7) 0.0120(4) 0.0496(16) Uani 1.000 -16
C C10 1.2068(4) 0.2259(6) 0.1004(3) 0.0482(14) Uani 1.000 -16
C C11 1.3915(5) 0.0220(7) -0.0360(5) 0.081(2) Uani 1.000 -16
C C12 0.7953(4) 0.6652(7) 0.3314(4) 0.0522(16) Uani 1.000 -16
C C13 0.8407(5) 0.7042(9) 0.4502(4) 0.079(2) Uani 1.000 -16
C C14 0.6520(4) 0.5624(7) 0.3276(4) 0.0573(19) Uani 1.000 -16
C C15 0.3990(4) 0.5883(8) 0.3042(5) 0.083(2) Uani 1.000 -16
C C16 0.2948(5) 0.6889(8) 0.3671(5) 0.074(2) Uani 1.000 -16
C C17 0.4198(5) 0.9877(8) 0.3664(6) 0.093(3) Uani 1.000 -16
C C18 0.5324(5) 0.8992(7) 0.3048(5) 0.076(2) Uani 1.000 -16
H H2 0.93901 0.75949 0.16555 0.0550 Uiso 1.000 -16
H H5 1.07044 0.11908 0.27494 0.0613 Uiso 1.000 -16
H H6 0.90287 0.28688 0.36230 0.0634 Uiso 1.000 -16
H H7 1.10287 0.74354 0.01461 0.0612 Uiso 1.000 -16
H H8 1.26357 0.56916 -0.07875 0.0638 Uiso 1.000 -16
H H10 1.23423 0.09657 0.12116 0.0575 Uiso 1.000 -16
H H11A 1.43560 0.00846 0.03477 0.1220 Uiso 1.000 -16
H H11B 1.45462 -0.02119 -0.08983 0.1220 Uiso 1.000 -16
H H11C 1.30890 -0.05985 -0.04048 0.1220 Uiso 1.000 -16
H H12 0.78519 0.79615 0.29504 0.0627 Uiso 1.000 -16
H H13A 0.84608 0.57838 0.48862 0.1191 Uiso 1.000 -16
H H13B 0.77382 0.79042 0.48299 0.1191 Uiso 1.000 -16
H H13C 0.93047 0.76826 0.45328 0.1191 Uiso 1.000 -16
H H15A 0.37086 0.59422 0.22793 0.0991 Uiso 1.000 -16
H H15B 0.40414 0.44741 0.32518 0.0991 Uiso 1.000 -16
H H16A 0.20434 0.62728 0.35244 0.0888 Uiso 1.000 -16
H H16B 0.31828 0.67402 0.44387 0.0888 Uiso 1.000 -16
H H17A 0.44130 0.97154 0.44335 0.1111 Uiso 1.000 -16
H H17B 0.41381 1.13106 0.35108 0.1111 Uiso 1.000 -16
H H18A 0.51725 0.92988 0.22838 0.0903 Uiso 1.000 -16
H H18B 0.62088 0.95783 0.32891 0.0903 Uiso 1.000 -16

loop_
_atom_type_symbol
_atom_type_description
_atom_type_scat_dispersion_real
_atom_type_scat_dispersion_imag
_atom_type_scat_source
C C 0.0033 0.0016 'International Tables Vol C Tables 4.2.6.8 and 6.1.1.4'
H H 0.0000 0.0000 'International Tables Vol C Tables 4.2.6.8 and 6.1.1.4'
N N 0.0061 0.0033 'International Tables Vol C Tables 4.2.6.8 and 6.1.1.4'
O O 0.0106 0.0060 'International Tables Vol C Tables 4.2.6.8 and 6.1.1.4'

loop_
_geom_angle_atom_site_label_1
_geom_angle_atom_site_label_2
_geom_angle_atom_site_label_3
_geom_angle
_geom_angle_publ_flag
C9 O1 C11 118.5(4) no
C16 O3 C17 109.5(4) no
C14 N1 C15 120.1(4) no
C14 N1 C18 127.2(4) no
C15 N1 C18 111.7(4) no
C2 C1 C6 117.4(4) no
C2 C1 C12 119.0(4) no
C6 C1 C12 123.6(4) no
C1 C2 C3 122.6(4) no
C2 C3 C4 119.0(3) no
C2 C3 C7 122.2(4) no
C4 C3 C7 118.8(4) no
C3 C4 C5 117.8(3) no
C3 C4 C10 119.6(3) no
C5 C4 C10 122.6(4) no
C4 C5 C6 121.4(4) no
C1 C6 C5 121.8(4) no
C3 C7 C8 120.6(4) no
C7 C8 C9 120.6(4) no
O1 C9 C8 113.9(4) no
O1 C9 C10 125.3(4) no
C8 C9 C10 120.8(4) no
C4 C10 C9 119.7(4) no
C1 C12 C13 111.8(4) no
C1 C12 C14 112.3(4) no
C13 C12 C14 109.0(4) no
O2 C14 N1 120.7(4) no
O2 C14 C12 121.1(4) no
N1 C14 C12 118.2(4) no
N1 C15 C16 112.2(4) no
O3 C16 C15 110.0(4) no
O3 C17 C18 111.8(5) no
N1 C18 C17 110.6(4) no
C1 C2 H2 119.00 no
C3 C2 H2 119.00 no
C4 C5 H5 119.00 no
C6 C5 H5 119.00 no
C1 C6 H6 119.00 no
C5 C6 H6 119.00 no
C3 C7 H7 120.00 no
C8 C7 H7 120.00 no
C7 C8 H8 120.00 no
C9 C8 H8 120.00 no
C4 C10 H10 120.00 no
C9 C10 H10 120.00 no
O1 C11 H11A 109.00 no
O1 C11 H11B 109.00 no
O1 C11 H11C 109.00 no
H11A C11 H11B 110.00 no
H11A C11 H11C 109.00 no
H11B C11 H11C 109.00 no
C1 C12 H12 108.00 no
C13 C12 H12 108.00 no
C14 C12 H12 108.00 no
C12 C13 H13A 109.00 no
C12 C13 H13B 109.00 no
C12 C13 H13C 109.00 no
H13A C13 H13B 109.00 no
H13A C13 H13C 110.00 no
H13B C13 H13C 109.00 no
N1 C15 H15A 109.00 no
N1 C15 H15B 109.00 no
C16 C15 H15A 109.00 no
C16 C15 H15B 109.00 no
H15A C15 H15B 108.00 no
O3 C16 H16A 110.00 no
O3 C16 H16B 110.00 no
C15 C16 H16A 110.00 no
C15 C16 H16B 110.00 no
H16A C16 H16B 108.00 no
O3 C17 H17A 109.00 no
O3 C17 H17B 109.00 no
C18 C17 H17A 109.00 no
C18 C17 H17B 109.00 no
H17A C17 H17B 108.00 no
N1 C18 H18A 110.00 no
N1 C18 H18B 110.00 no
C17 C18 H18A 110.00 no
C17 C18 H18B 110.00 no
H18A C18 H18B 108.00 no

loop_
_geom_bond_atom_site_label_1
_geom_bond_atom_site_label_2
_geom_bond_distance
_geom_bond_publ_flag
O1 C9 1.369(5) no
O1 C11 1.410(5) no
O2 C14 1.214(6) no
O3 C16 1.413(6) no
O3 C17 1.423(6) no
N1 C14 1.349(6) no
N1 C15 1.466(6) no
N1 C18 1.465(6) no
C1 C2 1.364(5) no
C1 C6 1.413(6) no
C1 C12 1.503(6) no
C2 C3 1.416(5) no
C3 C4 1.409(6) no
C3 C7 1.412(6) no
C4 C5 1.414(6) no
C4 C10 1.413(5) no
C5 C6 1.355(6) no
C7 C8 1.354(6) no
C8 C9 1.400(6) no
C9 C10 1.363(6) no
C12 C13 1.535(7) no
C12 C14 1.534(6) no
C15 C16 1.452(7) no
C17 C18 1.467(8) no
C2 H2 0.9300 no
C5 H5 0.9300 no
C6 H6 0.9300 no
C7 H7 0.9300 no
C8 H8 0.9300 no
C10 H10 0.9300 no
C11 H11A 0.9600 no
C11 H11B 0.9600 no
C11 H11C 0.9600 no
C12 H12 0.9800 no
C13 H13A 0.9600 no
C13 H13B 0.9600 no
C13 H13C 0.9600 no
C15 H15A 0.9700 no
C15 H15B 0.9700 no
C16 H16A 0.9700 no
C16 H16B 0.9700 no
C17 H17A 0.9700 no
C17 H17B 0.9700 no
C18 H18A 0.9700 no
C18 H18B 0.9700 no

loop_
_geom_hbond_atom_site_label_D
_geom_hbond_atom_site_label_H
_geom_hbond_atom_site_label_A
_geom_hbond_site_symmetry_A
_geom_hbond_distance_DH
_geom_hbond_distance_HA
_geom_hbond_distance_DA
_geom_hbond_angle_DHA
_geom_hbond_publ_flag
C7 H7 Cg3 2_755 0.93 2.98 3.679(5) 133 yes
C15 H15A Cg3 1_455 0.97 2.95 3.756(5) 141 yes
C16 H16A Cg2 1_455 0.97 2.79 3.675(5) 153 yes

loop_
_geom_torsion_atom_site_label_1
_geom_torsion_atom_site_label_2
_geom_torsion_atom_site_label_3
_geom_torsion_atom_site_label_4
_geom_torsion
_geom_torsion_publ_flag
C11 O1 C9 C10 4.6(6) no
C11 O1 C9 C8 -174.5(4) no
C17 O3 C16 C15 -62.1(6) no
C16 O3 C17 C18 61.9(6) no
C18 N1 C15 C16 -50.5(6) no
C14 N1 C15 C16 140.2(5) no
C18 N1 C14 O2 -174.4(5) no
C18 N1 C14 C12 5.9(7) no
C15 N1 C14 O2 -7.0(7) no
C15 N1 C18 C17 48.5(6) no
C14 N1 C18 C17 -143.2(5) no
C15 N1 C14 C12 173.4(4) no
C6 C1 C12 C14 -61.7(5) no
C6 C1 C2 C3 0.4(6) no
C2 C1 C12 C13 -118.0(4) no
C6 C1 C12 C13 61.1(5) no
C12 C1 C6 C5 -178.4(4) no
C2 C1 C12 C14 119.2(4) no
C2 C1 C6 C5 0.7(6) no
C12 C1 C2 C3 179.6(4) no
C1 C2 C3 C7 178.1(4) no
C1 C2 C3 C4 -0.5(6) no
C4 C3 C7 C8 0.3(6) no
C7 C3 C4 C10 -0.5(6) no
C2 C3 C7 C8 -178.3(4) no
C7 C3 C4 C5 -179.1(4) no
C2 C3 C4 C5 -0.5(6) no
C2 C3 C4 C10 178.1(4) no
C3 C4 C5 C6 1.6(6) no
C3 C4 C10 C9 -0.2(6) no
C5 C4 C10 C9 178.3(4) no
C10 C4 C5 C6 -177.0(4) no
C4 C5 C6 C1 -1.7(7) no
C3 C7 C8 C9 0.6(6) no
C7 C8 C9 C10 -1.4(6) no
C7 C8 C9 O1 177.8(4) no
O1 C9 C10 C4 -177.9(4) no
C8 C9 C10 C4 1.1(6) no
C13 C12 C14 N1 91.2(5) no
C13 C12 C14 O2 -88.5(6) no
C1 C12 C14 N1 -144.5(4) no
C1 C12 C14 O2 35.8(6) no
N1 C15 C16 O3 57.1(6) no
O3 C17 C18 N1 -54.8(6) no

loop_
_cod_related_entry_id
_cod_related_entry_database
_cod_related_entry_code
1 ChemSpider 26244056
